data_4105225
loop_
_publ_author_name
'Gang Hu'
'Li Huang'
'Rui H. Huang'
'William D. Wulff'

_publ_section_title
;
 Evidence for a Boroxinate Based Br\/onsted Acid Derivative of VAPOL as
 the Active Catalyst in the Catalytic Asymmetric Aziridination Reaction
;
_journal_name_full 'Journal of the American Chemical Society'
_journal_page_first 15615
_journal_page_last 15617
_journal_paper_doi 10.1021/ja904589k
_journal_volume 131
_journal_year 2009
_chemical_formula_sum 'C59 H49.25 B3 Cl3.25 N O7 S0.75'
_chemical_formula_weight 1055.93
_chemical_name_systematic
; 
 ? 
;
_space_group_IT_number 19
_symmetry_cell_setting orthorhombic
_symmetry_space_group_name_Hall 'P 2ac 2ab'
_symmetry_space_group_name_H-M 'P 21 21 21'
_atom_sites_solution_hydrogens geom
_atom_sites_solution_primary direct
_atom_sites_solution_secondary difmap
_audit_creation_method SHELXL-97
_cell_angle_alpha 90.00
_cell_angle_beta 90.00
_cell_angle_gamma 90.00
_cell_formula_units_Z 4
_cell_length_a 14.311(3)
_cell_length_b 18.360(4)
_cell_length_c 21.044(4)
_cell_measurement_temperature 173(2)
_cell_volume 5529(2)
_computing_structure_refinement 'SHELXL-97 (Sheldrick, 1997)'
_computing_structure_solution 'SHELXS-97 (Sheldrick, 1990)'
_diffrn_ambient_temperature 173(2)
_diffrn_measured_fraction_theta_full 0.991
_diffrn_measured_fraction_theta_max 0.991
_diffrn_radiation_monochromator graphite
_diffrn_radiation_source 'fine-focus sealed tube'
_diffrn_radiation_type MoK\a
_diffrn_radiation_wavelength 0.71073
_diffrn_reflns_av_R_equivalents 0.0660
_diffrn_reflns_av_sigmaI/netI 0.0690
_diffrn_reflns_limit_h_max 19
_diffrn_reflns_limit_h_min -19
_diffrn_reflns_limit_k_max 24
_diffrn_reflns_limit_k_min -24
_diffrn_reflns_limit_l_max 28
_diffrn_reflns_limit_l_min -28
_diffrn_reflns_number 64900
_diffrn_reflns_theta_full 28.29
_diffrn_reflns_theta_max 28.29
_diffrn_reflns_theta_min 1.47
_exptl_absorpt_coefficient_mu 0.259
_exptl_absorpt_correction_type none
_exptl_crystal_density_diffrn 1.269
_exptl_crystal_F_000 2194
_exptl_crystal_size_max 0.7
_exptl_crystal_size_mid 0.2
_exptl_crystal_size_min 0.2
_refine_diff_density_max 1.106
_refine_diff_density_min -0.757
_refine_diff_density_rms 0.086
_refine_ls_abs_structure_details 'Flack H D (1983), Acta Cryst. A39, 876-881'
_refine_ls_abs_structure_Flack 0.14(14)
_refine_ls_extinction_method none
_refine_ls_goodness_of_fit_ref 1.413
_refine_ls_hydrogen_treatment mixed
_refine_ls_matrix_type full
_refine_ls_number_parameters 661
_refine_ls_number_reflns 13458
_refine_ls_number_restraints 6
_refine_ls_restrained_S_all 1.419
_refine_ls_R_factor_all 0.1545
_refine_ls_R_factor_gt 0.0895
_refine_ls_shift/su_max 8.540
_refine_ls_shift/su_mean 0.338
_refine_ls_structure_factor_coef Fsqd
_refine_ls_weighting_details 'calc w=1/[\s^2^(Fo^2^)+(0.1000P)^2^+0.0000P] where P=(Fo^2^+2Fc^2^)/3'
_refine_ls_weighting_scheme calc
_refine_ls_wR_factor_gt 0.2242
_refine_ls_wR_factor_ref 0.2450
_reflns_number_gt 7632
_reflns_number_total 13458
_reflns_threshold_expression >2sigma(I)
_cod_data_source_file ja904589k_si_001.cif
_cod_data_source_block wf081606
_cod_original_cell_volume 5529.1(19)
_cod_database_code 4105225

loop_
_symmetry_equiv_pos_as_xyz
'x, y, z'
'-x+1/2, -y, z+1/2'
'-x, y+1/2, -z+1/2'
'x+1/2, -y+1/2, -z'

loop_
_atom_site_label
_atom_site_type_symbol
_atom_site_fract_x
_atom_site_fract_y
_atom_site_fract_z
_atom_site_U_iso_or_equiv
_atom_site_adp_type
_atom_site_occupancy
_atom_site_symmetry_multiplicity
_atom_site_calc_flag
_atom_site_refinement_flags
O1 O 0.16399(18) 0.76370(14) 0.96844(12) 0.0326(6) Uani 1 1 d .
C2 C 0.1377(3) 0.6997(2) 0.94080(19) 0.0343(9) Uani 1 1 d .
C3 C 0.0943(3) 0.6475(2) 0.97863(19) 0.0342(9) Uani 1 1 d .
C4 C 0.0832(3) 0.6638(2) 1.04834(18) 0.0311(9) Uani 1 1 d .
C5 C 0.0361(3) 0.7296(2) 1.06460(18) 0.0319(9) Uani 1 1 d .
O6 O 0.01037(19) 0.77428(14) 1.01592(12) 0.0323(6) Uani 1 1 d .
B7 B 0.0856(3) 0.8146(2) 0.9834(2) 0.0348(11) Uani 1 1 d .
O8 O 0.1261(2) 0.87035(14) 1.02575(13) 0.0366(7) Uani 1 1 d .
B9 B 0.1174(4) 0.9419(3) 1.0129(3) 0.0477(13) Uani 1 1 d .
O10 O 0.0780(3) 0.96718(14) 0.95871(15) 0.0783(11) Uani 1 1 d .
B11 B 0.0431(4) 0.9167(3) 0.9145(3) 0.0497(14) Uani 1 1 d .
O12 O 0.04531(19) 0.84548(14) 0.92588(13) 0.0359(6) Uani 1 1 d .
O13 O 0.1508(3) 0.99615(19) 1.05185(19) 0.0753(12) Uani 1 1 d .
C14 C 0.1861(4) 0.9911(3) 1.1103(3) 0.0549(13) Uani 1 1 d .
C15 C 0.1294(4) 0.9706(3) 1.1610(3) 0.0636(15) Uani 1 1 d .
H15A H 0.0677 0.9569 1.1539 0.076 Uiso 1 1 calc R
C16 C 0.1658(6) 0.9709(3) 1.2226(3) 0.0767(18) Uani 1 1 d .
H16A H 0.1277 0.9583 1.2566 0.092 Uiso 1 1 calc R
C17 C 0.2557(7) 0.9892(3) 1.2331(3) 0.088(2) Uani 1 1 d .
H17A H 0.2794 0.9889 1.2743 0.105 Uiso 1 1 calc R
C18 C 0.3135(5) 1.0088(3) 1.1820(4) 0.085(2) Uani 1 1 d .
H18A H 0.3759 1.0204 1.1891 0.102 Uiso 1 1 calc R
C19 C 0.2771(4) 1.0109(3) 1.1207(3) 0.0716(17) Uani 1 1 d .
H19A H 0.3144 1.0257 1.0869 0.086 Uiso 1 1 calc R
O20 O 0.0057(3) 0.94960(18) 0.86262(16) 0.0664(10) Uani 1 1 d .
C21 C -0.0252(4) 0.9135(2) 0.8084(2) 0.0470(12) Uani 1 1 d .
C22 C -0.1169(4) 0.9245(3) 0.7902(2) 0.0536(13) Uani 1 1 d .
H22A H -0.1571 0.9521 0.8152 0.064 Uiso 1 1 calc R
C23 C -0.1476(4) 0.8935(3) 0.7339(3) 0.0661(16) Uani 1 1 d .
H23A H -0.2090 0.9011 0.7209 0.079 Uiso 1 1 calc R
C24 C -0.0901(4) 0.8524(3) 0.6972(2) 0.0618(14) Uani 1 1 d .
H24A H -0.1123 0.8309 0.6602 0.074 Uiso 1 1 calc R
C25 C 0.0025(4) 0.8428(3) 0.7156(3) 0.0635(14) Uani 1 1 d .
H25A H 0.0428 0.8162 0.6898 0.076 Uiso 1 1 calc R
C26 C 0.0353(4) 0.8725(3) 0.7723(2) 0.0505(12) Uani 1 1 d .
H26A H 0.0966 0.8649 0.7854 0.061 Uiso 1 1 calc R
C27 C 0.1560(3) 0.6863(2) 0.87527(18) 0.0331(9) Uani 1 1 d .
C28 C 0.2068(3) 0.7373(2) 0.8335(2) 0.0423(11) Uani 1 1 d .
C29 C 0.2594(3) 0.7981(3) 0.8547(2) 0.0488(12) Uani 1 1 d .
H29A H 0.2624 0.8086 0.8979 0.059 Uiso 1 1 calc R
C30 C 0.3056(4) 0.8413(3) 0.8124(2) 0.0543(13) Uani 1 1 d .
H30A H 0.3400 0.8806 0.8275 0.065 Uiso 1 1 calc R
C31 C 0.3028(4) 0.8281(3) 0.7480(3) 0.0646(16) Uani 1 1 d .
H31A H 0.3344 0.8586 0.7200 0.078 Uiso 1 1 calc R
C32 C 0.2546(4) 0.7714(3) 0.7262(3) 0.0627(15) Uani 1 1 d .
H32A H 0.2521 0.7633 0.6826 0.075 Uiso 1 1 calc R
C33 C 0.2071(4) 0.7232(3) 0.7674(2) 0.0521(13) Uani 1 1 d .
C34 C 0.1626(4) 0.6581(3) 0.7432(2) 0.0600(15) Uani 1 1 d .
H34A H 0.1618 0.6504 0.6995 0.072 Uiso 1 1 calc R
C35 C 0.1229(4) 0.6088(3) 0.7808(2) 0.0546(13) Uani 1 1 d .
H35A H 0.0972 0.5667 0.7636 0.065 Uiso 1 1 calc R
C36 C 0.1198(3) 0.6214(2) 0.8496(2) 0.0391(10) Uani 1 1 d .
C37 C 0.0766(3) 0.5705(2) 0.8882(2) 0.0415(10) Uani 1 1 d .
H37A H 0.0561 0.5273 0.8699 0.050 Uiso 1 1 calc R
C38 C 0.0624(3) 0.5805(2) 0.9524(2) 0.0360(9) Uani 1 1 d .
C39 C 0.0113(3) 0.5237(2) 0.9894(2) 0.0465(11) Uani 1 1 d .
C40 C 0.0330(4) 0.4494(3) 0.9784(3) 0.0630(14) Uani 1 1 d .
H40A H 0.0795 0.4372 0.9495 0.076 Uiso 1 1 calc R
C41 C -0.0146(6) 0.3950(3) 1.0105(4) 0.088(2) Uani 1 1 d .
H41A H 0.0001 0.3464 1.0029 0.106 Uiso 1 1 calc R
C42 C -0.0810(6) 0.4117(4) 1.0519(4) 0.093(2) Uani 1 1 d .
H42A H -0.1117 0.3746 1.0735 0.112 Uiso 1 1 calc R
C43 C -0.1064(5) 0.4853(3) 1.0639(3) 0.0753(17) Uani 1 1 d .
H43 H -0.1541 0.4967 1.0923 0.090 Uiso 1 1 calc R
C44 C -0.0582(3) 0.5392(2) 1.0325(2) 0.0468(11) Uani 1 1 d .
H44A H -0.0731 0.5876 1.0407 0.056 Uiso 1 1 calc R
C45 C 0.1161(3) 0.6183(2) 1.09611(19) 0.0342(9) Uani 1 1 d .
C46 C 0.1731(3) 0.5510(2) 1.0834(2) 0.0404(10) Uani 1 1 d .
C47 C 0.1533(4) 0.4870(3) 1.1160(3) 0.0557(13) Uani 1 1 d .
H47A H 0.1021 0.4852 1.1432 0.067 Uiso 1 1 calc R
C48 C 0.2083(4) 0.4266(3) 1.1086(3) 0.0739(17) Uani 1 1 d .
H48A H 0.1939 0.3845 1.1312 0.089 Uiso 1 1 calc R
C49 C 0.2833(4) 0.4265(3) 1.0691(3) 0.0685(16) Uani 1 1 d .
H49A H 0.3198 0.3849 1.0645 0.082 Uiso 1 1 calc R
C50 C 0.3047(4) 0.4904(3) 1.0352(2) 0.0538(13) Uani 1 1 d .
H50A H 0.3564 0.4920 1.0085 0.065 Uiso 1 1 calc R
C51 C 0.2488(3) 0.5500(3) 1.0420(2) 0.0440(11) Uani 1 1 d .
H51A H 0.2618 0.5915 1.0182 0.053 Uiso 1 1 calc R
C52 C 0.1008(3) 0.6369(2) 1.1586(2) 0.0391(10) Uani 1 1 d .
H52A H 0.1228 0.6064 1.1906 0.047 Uiso 1 1 calc R
C53 C 0.0529(3) 0.7006(3) 1.1752(2) 0.0426(11) Uani 1 1 d .
C54 C 0.0460(4) 0.7204(3) 1.2415(2) 0.0527(12) Uani 1 1 d .
H54A H 0.0697 0.6891 1.2722 0.063 Uiso 1 1 calc R
C55 C 0.0067(5) 0.7823(3) 1.2591(2) 0.0677(16) Uani 1 1 d .
H55A H 0.0083 0.7955 1.3018 0.081 Uiso 1 1 calc R
C56 C -0.0393(4) 0.8307(3) 1.2133(2) 0.0558(13) Uani 1 1 d .
C57 C -0.0865(5) 0.8912(3) 1.2342(3) 0.0703(16) Uani 1 1 d .
H57A H -0.0864 0.9024 1.2773 0.084 Uiso 1 1 calc R
C58 C -0.1334(5) 0.9349(3) 1.1932(3) 0.077(2) Uani 1 1 d .
H58A H -0.1644 0.9761 1.2080 0.093 Uiso 1 1 calc R
C59 C -0.1348(4) 0.9182(3) 1.1296(3) 0.0563(13) Uani 1 1 d .
H59A H -0.1687 0.9472 1.1017 0.068 Uiso 1 1 calc R
C60 C -0.0860(3) 0.8581(2) 1.1066(2) 0.0472(11) Uani 1 1 d .
H60A H -0.0869 0.8478 1.0633 0.057 Uiso 1 1 calc R
C61 C -0.0356(3) 0.8132(2) 1.1478(2) 0.0419(10) Uani 1 1 d .
C62 C 0.0170(3) 0.7486(2) 1.1289(2) 0.0365(9) Uani 1 1 d .
N101 N -0.1651(2) 0.71633(19) 0.87922(17) 0.0393(8) Uani 1 1 d .
C102 C -0.0834(3) 0.7215(3) 0.8357(2) 0.0525(12) Uani 1 1 d .
H10B H -0.0972 0.7550 0.8020 0.079 Uiso 1 1 calc R
H10C H -0.0703 0.6743 0.8181 0.079 Uiso 1 1 calc R
H10D H -0.0299 0.7383 0.8590 0.079 Uiso 1 1 calc R
C103 C -0.1466(3) 0.6644(3) 0.9314(2) 0.0477(11) Uani 1 1 d .
H10E H -0.1998 0.6625 0.9591 0.072 Uiso 1 1 calc R
H10F H -0.0928 0.6801 0.9550 0.072 Uiso 1 1 calc R
H10G H -0.1352 0.6169 0.9140 0.072 Uiso 1 1 calc R
C104 C -0.1810(3) 0.7894(2) 0.9081(2) 0.0508(12) Uani 1 1 d .
H10H H -0.2348 0.7875 0.9353 0.076 Uiso 1 1 calc R
H10I H -0.1914 0.8245 0.8750 0.076 Uiso 1 1 calc R
H10J H -0.1272 0.8033 0.9324 0.076 Uiso 1 1 calc R
C105 C -0.24643(13) 0.69370(9) 0.84297(7) 0.0498(12) Uani 1 1 d .
H10K H -0.3001 0.6923 0.8703 0.075 Uiso 1 1 calc R
H10L H -0.2357 0.6461 0.8255 0.075 Uiso 1 1 calc R
H10M H -0.2573 0.7277 0.8091 0.075 Uiso 1 1 calc R
C00 C 0.05555(13) 0.11890(9) 0.86943(7) 0.40(2) Uani 0.914(5) 1 d PRD
H00A H 0.0207 0.1067 0.8314 0.477 Uiso 0.914(5) 1 calc PR
H00B H 0.0588 0.0761 0.8963 0.477 Uiso 0.914(5) 1 calc PR
Cl1 Cl -0.00099(13) 0.19381(9) 0.91170(7) 0.1128(9) Uani 0.914(5) 1 d PRD
Cl2 Cl 0.19331(13) 0.15531(9) 0.84510(7) 0.211(2) Uani 0.914(5) 1 d PRD
Cl3 Cl 0.56791(13) 0.31321(9) 0.91330(7) 0.198(3) Uani 0.723(6) 1 d PRD
Cl4 Cl 0.35151(13) 0.35271(9) 0.90160(7) 0.375(8) Uani 0.723(6) 1 d PRD
C01 C 0.46811(13) 0.38941(9) 0.90000(7) 0.168(8) Uani 0.723(6) 1 d PRD
H01A H 0.4738 0.4262 0.9329 0.201 Uiso 0.723(6) 1 calc PR
H01B H 0.4784 0.4130 0.8594 0.201 Uiso 0.723(6) 1 calc PR
S1 S 0.28455(13) 1.22167(9) 1.04251(7) 0.351(8) Uani 0.783(12) 1 d PRD
C04 C 0.13895(13) 1.25627(9) 1.05001(7) 0.204(11) Uani 0.783(12) 1 d PRD
C05 C 0.32099(13) 1.27531(9) 0.97550(7) 1.79(15) Uani 0.783(12) 1 d PRD

loop_
_atom_site_aniso_label
_atom_site_aniso_U_11
_atom_site_aniso_U_22
_atom_site_aniso_U_33
_atom_site_aniso_U_23
_atom_site_aniso_U_13
_atom_site_aniso_U_12
O1 0.0322(15) 0.0280(14) 0.0374(15) 0.0015(12) 0.0002(12) -0.0016(11)
C2 0.033(2) 0.035(2) 0.035(2) 0.0018(18) 0.0006(18) 0.0098(18)
C3 0.035(2) 0.032(2) 0.035(2) -0.0013(18) -0.0035(18) 0.0060(18)
C4 0.028(2) 0.034(2) 0.032(2) 0.0013(17) 0.0038(16) -0.0026(17)
C5 0.028(2) 0.035(2) 0.032(2) 0.0047(18) -0.0007(17) -0.0060(17)
O6 0.0339(15) 0.0286(13) 0.0343(14) 0.0001(12) 0.0016(12) 0.0026(12)
B7 0.037(3) 0.031(2) 0.037(3) 0.006(2) 0.007(2) 0.003(2)
O8 0.0384(16) 0.0307(15) 0.0406(16) -0.0030(12) 0.0014(13) -0.0041(12)
B9 0.059(3) 0.038(3) 0.046(3) -0.007(2) -0.007(3) -0.006(3)
O10 0.136(3) 0.0281(14) 0.071(2) 0.0006(13) -0.042(2) -0.0023(17)
B11 0.060(3) 0.031(3) 0.058(3) 0.006(3) -0.010(3) 0.002(3)
O12 0.0383(16) 0.0313(14) 0.0381(15) 0.0014(12) -0.0007(12) -0.0010(12)
O13 0.116(3) 0.0412(19) 0.069(2) -0.0072(18) -0.029(2) -0.019(2)
C14 0.063(3) 0.031(2) 0.071(3) -0.010(2) -0.008(3) -0.003(2)
C15 0.062(3) 0.043(3) 0.085(4) -0.011(3) 0.009(3) 0.005(3)
C16 0.121(6) 0.053(3) 0.056(4) -0.013(2) 0.002(4) 0.021(3)
C17 0.133(7) 0.058(4) 0.072(4) -0.028(3) -0.041(5) 0.017(4)
C18 0.055(4) 0.060(4) 0.140(7) -0.045(4) -0.037(4) 0.005(3)
C19 0.073(4) 0.044(3) 0.098(5) -0.028(3) 0.002(4) -0.008(3)
O20 0.106(3) 0.0392(18) 0.054(2) 0.0043(16) -0.025(2) 0.0013(19)
C21 0.067(3) 0.034(2) 0.040(3) 0.011(2) -0.006(2) -0.002(2)
C22 0.056(3) 0.059(3) 0.046(3) 0.011(2) -0.001(2) 0.005(3)
C23 0.064(4) 0.056(3) 0.078(4) 0.020(3) -0.013(3) 0.005(3)
C24 0.080(4) 0.064(3) 0.041(3) 0.005(2) -0.013(3) 0.001(3)
C25 0.063(4) 0.070(4) 0.057(3) 0.008(3) 0.020(3) -0.001(3)
C26 0.048(3) 0.051(3) 0.052(3) 0.013(2) 0.003(2) -0.006(2)
C27 0.032(2) 0.035(2) 0.033(2) 0.0020(17) 0.0036(17) 0.0102(18)
C28 0.043(3) 0.039(2) 0.045(3) 0.009(2) 0.006(2) 0.015(2)
C29 0.049(3) 0.048(3) 0.049(3) 0.008(2) 0.012(2) 0.012(2)
C30 0.051(3) 0.044(3) 0.068(3) 0.013(2) 0.023(2) 0.004(2)
C31 0.079(4) 0.049(3) 0.067(4) 0.012(3) 0.038(3) 0.015(3)
C32 0.073(4) 0.065(4) 0.050(3) 0.013(3) 0.029(3) 0.019(3)
C33 0.054(3) 0.065(3) 0.038(3) 0.005(2) 0.014(2) 0.015(3)
C34 0.075(4) 0.078(4) 0.027(2) 0.001(3) 0.012(2) 0.028(3)
C35 0.062(3) 0.052(3) 0.050(3) -0.015(2) -0.008(3) 0.021(3)
C36 0.040(2) 0.040(2) 0.037(2) 0.0001(19) 0.0048(19) 0.012(2)
C37 0.041(2) 0.038(2) 0.045(3) -0.007(2) -0.004(2) 0.009(2)
C38 0.027(2) 0.032(2) 0.049(3) -0.0010(18) -0.0036(18) 0.0056(17)
C39 0.051(3) 0.033(2) 0.055(3) 0.001(2) -0.014(2) -0.004(2)
C40 0.078(4) 0.036(3) 0.076(3) 0.008(3) -0.001(3) -0.001(3)
C41 0.105(6) 0.042(3) 0.118(5) 0.005(3) 0.008(5) -0.012(3)
C42 0.110(6) 0.058(4) 0.112(5) 0.031(4) 0.022(5) -0.025(4)
C43 0.081(4) 0.066(4) 0.080(4) 0.013(3) 0.012(3) -0.024(3)
C44 0.049(3) 0.038(2) 0.054(3) 0.003(2) -0.001(2) -0.007(2)
C45 0.033(2) 0.033(2) 0.036(2) 0.0047(18) 0.0011(18) -0.0042(18)
C46 0.043(3) 0.039(2) 0.040(2) 0.0043(19) 0.0011(19) 0.0013(19)
C47 0.059(3) 0.042(3) 0.065(3) 0.014(2) -0.002(3) 0.005(2)
C48 0.077(4) 0.061(4) 0.084(4) 0.031(3) 0.012(4) 0.015(3)
C49 0.080(4) 0.057(3) 0.068(3) 0.009(3) 0.001(3) 0.031(3)
C50 0.049(3) 0.057(3) 0.056(3) 0.004(2) 0.005(2) 0.019(3)
C51 0.050(3) 0.043(3) 0.039(2) 0.004(2) 0.001(2) 0.004(2)
C52 0.038(2) 0.044(3) 0.035(2) 0.0120(19) 0.0019(19) -0.006(2)
C53 0.031(2) 0.061(3) 0.035(2) 0.004(2) 0.0072(19) -0.014(2)
C54 0.057(3) 0.065(3) 0.036(2) -0.002(2) 0.008(2) -0.007(3)
C55 0.087(4) 0.077(4) 0.039(3) -0.016(3) 0.020(3) -0.013(3)
C56 0.058(3) 0.059(3) 0.051(3) -0.015(3) 0.023(2) -0.010(3)
C57 0.093(5) 0.063(3) 0.056(3) -0.012(3) 0.029(3) -0.003(3)
C58 0.083(4) 0.044(3) 0.105(5) -0.019(3) 0.048(4) -0.002(3)
C59 0.052(3) 0.045(3) 0.072(3) -0.009(3) 0.015(3) 0.005(2)
C60 0.035(2) 0.046(3) 0.061(3) -0.007(2) 0.013(2) -0.002(2)
C61 0.035(2) 0.044(2) 0.046(3) -0.009(2) 0.010(2) -0.010(2)
C62 0.031(2) 0.037(2) 0.041(2) -0.0019(18) 0.0074(18) -0.0029(18)
N101 0.0284(18) 0.0344(19) 0.055(2) 0.0015(17) 0.0005(16) 0.0029(14)
C102 0.039(3) 0.056(3) 0.063(3) -0.004(2) 0.008(2) 0.000(2)
C103 0.040(3) 0.044(3) 0.059(3) 0.006(2) -0.002(2) 0.000(2)
C104 0.045(3) 0.042(3) 0.065(3) -0.004(2) -0.001(2) 0.003(2)
C105 0.038(3) 0.053(3) 0.058(3) -0.004(2) -0.002(2) -0.005(2)
C00 0.53(4) 0.038(6) 0.62(4) -0.002(12) -0.42(4) -0.015(12)
Cl1 0.1318(19) 0.1072(17) 0.0993(15) 0.0097(12) -0.0124(13) -0.0426(15)
Cl2 0.340(6) 0.156(3) 0.136(2) -0.001(2) 0.026(3) 0.107(4)
Cl3 0.260(6) 0.230(6) 0.103(3) -0.014(3) 0.049(3) -0.041(5)
Cl4 0.437(14) 0.547(19) 0.140(5) -0.188(8) -0.008(7) 0.093(13)
C01 0.231(19) 0.096(9) 0.177(14) -0.052(9) 0.102(14) -0.087(11)
S1 0.446(14) 0.243(8) 0.364(12) -0.191(8) 0.244(11) -0.158(9)
C04 0.34(3) 0.080(8) 0.188(15) -0.010(9) -0.149(18) 0.012(11)
C05 2.0(2) 2.00(18) 1.38(14) -1.00(15) -1.00(15) 2.00(19)

loop_
_atom_type_symbol
_atom_type_description
_atom_type_scat_dispersion_real
_atom_type_scat_dispersion_imag
_atom_type_scat_source
C C 0.0033 0.0016 'International Tables Vol C Tables 4.2.6.8 and 6.1.1.4'
H H 0.0000 0.0000 'International Tables Vol C Tables 4.2.6.8 and 6.1.1.4'
N N 0.0061 0.0033 'International Tables Vol C Tables 4.2.6.8 and 6.1.1.4'
O O 0.0106 0.0060 'International Tables Vol C Tables 4.2.6.8 and 6.1.1.4'
Cl Cl 0.1484 0.1585 'International Tables Vol C Tables 4.2.6.8 and 6.1.1.4'
B B 0.0013 0.0007 'International Tables Vol C Tables 4.2.6.8 and 6.1.1.4'
S S 0.1246 0.1234 'International Tables Vol C Tables 4.2.6.8 and 6.1.1.4'

loop_
_geom_angle_atom_site_label_1
_geom_angle_atom_site_label_2
_geom_angle_atom_site_label_3
_geom_angle
_geom_angle_site_symmetry_1
_geom_angle_site_symmetry_3
C2 O1 B7 115.0(3) . .
O1 C2 C3 118.2(3) . .
O1 C2 C27 120.7(4) . .
C3 C2 C27 121.1(4) . .
C2 C3 C38 121.1(4) . .
C2 C3 C4 117.9(3) . .
C38 C3 C4 121.0(4) . .
C45 C4 C5 119.7(4) . .
C45 C4 C3 123.4(4) . .
C5 C4 C3 116.9(3) . .
O6 C5 C4 117.2(3) . .
O6 C5 C62 121.0(4) . .
C4 C5 C62 121.8(4) . .
C5 O6 B7 117.0(3) . .
O12 B7 O8 112.8(3) . .
O12 B7 O6 107.0(3) . .
O8 B7 O6 110.8(3) . .
O12 B7 O1 111.5(3) . .
O8 B7 O1 105.4(3) . .
O6 B7 O1 109.4(3) . .
B9 O8 B7 121.2(4) . .
O8 B9 O10 122.8(4) . .
O8 B9 O13 123.7(5) . .
O10 B9 O13 113.4(4) . .
B9 O10 B11 118.6(3) . .
O12 B11 O20 126.2(5) . .
O12 B11 O10 121.4(4) . .
O20 B11 O10 112.3(4) . .
B11 O12 B7 122.8(4) . .
C14 O13 B9 129.1(4) . .
O13 C14 C19 119.3(6) . .
O13 C14 C15 120.3(5) . .
C19 C14 C15 120.2(6) . .
C14 C15 C16 119.5(6) . .
C17 C16 C15 120.7(7) . .
C16 C17 C18 120.0(6) . .
C19 C18 C17 119.8(6) . .
C14 C19 C18 119.8(6) . .
B11 O20 C21 124.9(4) . .
C26 C21 C22 121.7(5) . .
C26 C21 O20 120.9(5) . .
C22 C21 O20 117.3(5) . .
C21 C22 C23 118.5(5) . .
C24 C23 C22 121.4(5) . .
C23 C24 C25 119.4(5) . .
C26 C25 C24 120.6(5) . .
C21 C26 C25 118.4(5) . .
C36 C27 C2 116.7(4) . .
C36 C27 C28 119.4(4) . .
C2 C27 C28 123.8(4) . .
C33 C28 C29 116.8(4) . .
C33 C28 C27 118.0(4) . .
C29 C28 C27 125.1(4) . .
C30 C29 C28 120.7(5) . .
C29 C30 C31 121.8(5) . .
C32 C31 C30 119.4(5) . .
C31 C32 C33 121.9(5) . .
C32 C33 C28 119.3(5) . .
C32 C33 C34 120.9(5) . .
C28 C33 C34 119.7(4) . .
C35 C34 C33 122.8(4) . .
C34 C35 C36 119.6(5) . .
C37 C36 C27 120.8(4) . .
C37 C36 C35 119.1(4) . .
C27 C36 C35 120.0(4) . .
C38 C37 C36 123.5(4) . .
C37 C38 C3 116.6(4) . .
C37 C38 C39 119.4(4) . .
C3 C38 C39 124.0(4) . .
C44 C39 C40 117.6(4) . .
C44 C39 C38 123.7(4) . .
C40 C39 C38 118.7(4) . .
C41 C40 C39 120.5(6) . .
C42 C41 C40 120.3(6) . .
C41 C42 C43 121.4(6) . .
C44 C43 C42 118.1(6) . .
C39 C44 C43 122.1(5) . .
C52 C45 C4 119.3(4) . .
C52 C45 C46 117.4(4) . .
C4 C45 C46 123.2(4) . .
C51 C46 C47 117.3(4) . .
C51 C46 C45 123.0(4) . .
C47 C46 C45 119.7(4) . .
C48 C47 C46 120.7(5) . .
C49 C48 C47 121.8(5) . .
C48 C49 C50 118.7(5) . .
C51 C50 C49 119.3(5) . .
C50 C51 C46 122.2(4) . .
C45 C52 C53 121.6(4) . .
C52 C53 C62 121.9(4) . .
C52 C53 C54 119.0(4) . .
C62 C53 C54 119.0(4) . .
C55 C54 C53 121.1(5) . .
C54 C55 C56 121.8(5) . .
C57 C56 C61 121.0(5) . .
C57 C56 C55 120.0(5) . .
C61 C56 C55 119.1(4) . .
C58 C57 C56 121.1(5) . .
C57 C58 C59 119.7(5) . .
C58 C59 C60 120.6(6) . .
C59 C60 C61 120.7(5) . .
C60 C61 C56 116.8(4) . .
C60 C61 C62 125.2(4) . .
C56 C61 C62 117.9(4) . .
C53 C62 C5 115.7(4) . .
C53 C62 C61 120.5(4) . .
C5 C62 C61 123.8(4) . .
C105 N101 C103 110.4(3) . .
C105 N101 C102 109.0(3) . .
C103 N101 C102 110.9(4) . .
C105 N101 C104 110.4(3) . .
C103 N101 C104 107.8(4) . .
C102 N101 C104 108.3(3) . .
Cl1 C00 Cl2 106.8 . .
C04 Cl3 C01 161.38(8) 4_567 .
C01 Cl4 C05 116.7 . 1_545
Cl4 C01 Cl3 113.2 . .
C05 S1 C04 100.0 . .
Cl3 C04 S1 111.27(6) 4_467 .
S1 C05 Cl4 171.1 . 1_565

loop_
_geom_bond_atom_site_label_1
_geom_bond_atom_site_label_2
_geom_bond_distance
_geom_bond_site_symmetry_2
O1 C2 1.364(5) .
O1 B7 1.494(5) .
C2 C3 1.392(6) .
C2 C27 1.425(6) .
C3 C38 1.424(6) .
C3 C4 1.506(6) .
C4 C45 1.389(5) .
C4 C5 1.425(6) .
C5 O6 1.363(5) .
C5 C62 1.425(6) .
O6 B7 1.475(5) .
B7 O12 1.455(5) .
B7 O8 1.476(6) .
O8 B9 1.346(6) .
B9 O10 1.355(6) .
B9 O13 1.375(6) .
O10 B11 1.404(6) .
B11 O12 1.330(6) .
B11 O20 1.358(6) .
O13 C14 1.333(6) .
C14 C19 1.369(8) .
C14 C15 1.392(8) .
C15 C16 1.397(9) .
C16 C17 1.348(11) .
C17 C18 1.404(11) .
C18 C19 1.392(9) .
O20 C21 1.392(6) .
C21 C26 1.376(7) .
C21 C22 1.382(7) .
C22 C23 1.388(8) .
C23 C24 1.358(8) .
C24 C25 1.391(8) .
C25 C26 1.394(7) .
C27 C36 1.407(6) .
C27 C28 1.475(6) .
C28 C33 1.417(7) .
C28 C29 1.417(7) .
C29 C30 1.363(7) .
C30 C31 1.378(8) .
C31 C32 1.331(8) .
C32 C33 1.413(7) .
C33 C34 1.447(8) .
C34 C35 1.329(8) .
C35 C36 1.468(6) .
C36 C37 1.383(6) .
C37 C38 1.379(6) .
C38 C39 1.492(6) .
C39 C44 1.377(7) .
C39 C40 1.418(7) .
C40 C41 1.385(8) .
C41 C42 1.326(10) .
C42 C43 1.422(10) .
C43 C44 1.374(7) .
C45 C52 1.376(6) .
C45 C46 1.506(6) .
C46 C51 1.390(6) .
C46 C47 1.389(6) .
C47 C48 1.369(8) .
C48 C49 1.357(8) .
C49 C50 1.407(8) .
C50 C51 1.363(7) .
C52 C53 1.400(6) .
C53 C62 1.410(6) .
C53 C54 1.444(6) .
C54 C55 1.321(8) .
C55 C56 1.468(8) .
C56 C57 1.373(8) .
C56 C61 1.415(7) .
C57 C58 1.357(9) .
C58 C59 1.373(8) .
C59 C60 1.392(6) .
C60 C61 1.397(7) .
C61 C62 1.460(6) .
N101 C105 1.452(4) .
N101 C103 1.478(6) .
N101 C102 1.488(6) .
N101 C104 1.490(6) .
C00 Cl1 1.8268 .
C00 Cl2 2.1437 .
Cl3 C04 1.805(3) 4_567
Cl3 C01 2.0188 .
Cl4 C01 1.7999 .
Cl4 C05 2.1514 1_545
S1 C05 1.7973 .
S1 C04 2.1840 .
C04 Cl3 1.805(3) 4_467
C05 Cl4 2.1513 1_565
